data_7210231
loop_
_publ_author_name
'Range, K. J.'
'Rau, F.'
'Klement, U.'

_publ_section_title
;
 Hochdrucksynthese und Strukturverfeinerung von SrVO~3~, Sr~2~VO~4~ und
 Sr~3~V~2~O~7~
;
_journal_issue 10
_journal_name_full 'Zeitschrift f\"ur Naturforschung B'
_journal_page_first 1315
_journal_page_last 1318
_journal_paper_doi 10.1515/znb-1991-1006
_journal_volume 46
_journal_year 1991
_chemical_formula_structural 'Sr V O2.93'
_chemical_formula_sum 'O2.93 Sr V'
_chemical_name_systematic 'Strontium Vanadium Oxide'
_space_group_IT_number 221
_symmetry_Int_Tables_number 221
_symmetry_space_group_name_Hall '-P 4 2 3'
_symmetry_space_group_name_H-M 'P m -3 m'
_cell_angle_alpha 90.
_cell_angle_beta 90.
_cell_angle_gamma 90.
_cell_formula_units_Z 1
_cell_length_a 3.8408(3)
_cell_length_b 3.8408(3)
_cell_length_c 3.8408(3)
_cell_volume 56.659(8)
_cod_data_source_file SrVO3_Pm-3m_DC241.cif
_cod_data_source_block chateigner
_cod_original_cell_volume 56.66
_cod_original_formula_sum 'V1 Sr1 O2.93'
_cod_database_code 7210231

loop_
_symmetry_equiv_pos_site_id
_symmetry_equiv_pos_as_xyz
1 'z, y, -x'
2 'y, x, -z'
3 'x, z, -y'
4 'z, x, -y'
5 'y, z, -x'
6 'x, y, -z'
7 'z, -y, x'
8 'y, -x, z'
9 'x, -z, y'
10 'z, -x, y'
11 'y, -z, x'
12 'x, -y, z'
13 '-z, y, x'
14 '-y, x, z'
15 '-x, z, y'
16 '-z, x, y'
17 '-y, z, x'
18 '-x, y, z'
19 '-z, -y, -x'
20 '-y, -x, -z'
21 '-x, -z, -y'
22 '-z, -x, -y'
23 '-y, -z, -x'
24 '-x, -y, -z'
25 '-z, -y, x'
26 '-y, -x, z'
27 '-x, -z, y'
28 '-z, -x, y'
29 '-y, -z, x'
30 '-x, -y, z'
31 '-z, y, -x'
32 '-y, x, -z'
33 '-x, z, -y'
34 '-z, x, -y'
35 '-y, z, -x'
36 '-x, y, -z'
37 'z, -y, -x'
38 'y, -x, -z'
39 'x, -z, -y'
40 'z, -x, -y'
41 'y, -z, -x'
42 'x, -y, -z'
43 'z, y, x'
44 'y, x, z'
45 'x, z, y'
46 'z, x, y'
47 'y, z, x'
48 'x, y, z'

loop_
_atom_site_aniso_label
_atom_site_aniso_type_symbol
_atom_site_aniso_U_11
_atom_site_aniso_U_22
_atom_site_aniso_U_33
_atom_site_aniso_U_12
_atom_site_aniso_U_13
_atom_site_aniso_U_23
Sr1 Sr2+ 0.00547(6) 0.00547(6) 0.00547(6) 0 0 0
V1 V3.868+ 0.0037(1) 0.0037(1) 0.0037(1) 0 0 0
O1 O2- 0.0069(4) 0.0040(6) 0.0040(6) 0 0 0

loop_
_atom_site_label
_atom_site_type_symbol
_atom_site_symmetry_multiplicity
_atom_site_Wyckoff_symbol
_atom_site_fract_x
_atom_site_fract_y
_atom_site_fract_z
_atom_site_occupancy
_atom_site_attached_hydrogens
Sr1 Sr2+ 1 a 0 0 0 1. 0
V1 V3.868+ 1 b 0.5 0.5 0.5 1. 0
O1 O2- 3 c 0.5 0 0.5 0.978(6) 0

loop_
_atom_type_symbol
_atom_type_oxidation_number
O2- -2
Sr2+ 2
V3.868+ 3.868
